data_4515838
loop_
_publ_author_name
'Rao, R. Nishanth'
'Mm, Balamurali'
'Maiti, Barnali'
'Thakuria, Ranjit'
'Chanda, Kaushik'

_publ_section_title
;
 Efficient Access to Imidazo[1,2- a]pyridines/pyrazines/pyrimidines via
 Catalyst-Free Annulation Reaction under Microwave Irradiation in Green
 Solvent.
;
_journal_issue 3
_journal_name_full 'ACS combinatorial science'
_journal_page_first 164
_journal_page_last 171
_journal_paper_doi 10.1021/acscombsci.7b00173
_journal_volume 20
_journal_year 2018
_chemical_formula_moiety 'C15 H14 N2 O'
_chemical_formula_sum 'C15 H14 N2 O'
_chemical_formula_weight 238.28
_space_group_crystal_system monoclinic
_space_group_IT_number 14
_space_group_name_Hall '-P 2ybc'
_space_group_name_H-M_alt 'P 1 21/c 1'
_atom_sites_solution_hydrogens geom
_audit_block_doi 10.5517/ccdc.csd.cc1q5jbr
_audit_creation_method SHELXL-2016/6
_audit_update_record
;
2018-01-16 deposited with the CCDC.
2018-01-19 downloaded from the CCDC.
;
_cell_angle_alpha 90
_cell_angle_beta 100.711(5)
_cell_angle_gamma 90
_cell_formula_units_Z 4
_cell_length_a 15.722(2)
_cell_length_b 5.7944(7)
_cell_length_c 13.6813(17)
_cell_measurement_reflns_used 3406
_cell_measurement_temperature 296(2)
_cell_measurement_theta_max 25.32
_cell_measurement_theta_min 2.64
_cell_volume 1224.6(3)
_computing_cell_refinement 'Bruker SAINT'
_computing_data_collection 'Bruker APEX2'
_computing_data_reduction 'Bruker SAINT'
_computing_molecular_graphics 'Bruker SHELXTL'
_computing_publication_material 'Bruker SHELXTL'
_computing_structure_refinement 'SHELXL-2016/6 (Sheldrick, 2016)'
_computing_structure_solution 'SHELXT 2014/4 (Sheldrick, 2014)'
_diffrn_ambient_temperature 296(2)
_diffrn_measured_fraction_theta_full 0.998
_diffrn_measured_fraction_theta_max 0.989
_diffrn_measurement_device_type 'Bruker APEX-II CCD'
_diffrn_measurement_method '\f and \w scans'
_diffrn_radiation_type MoK\a
_diffrn_radiation_wavelength 0.71073
_diffrn_reflns_av_R_equivalents 0.0438
_diffrn_reflns_av_unetI/netI 0.0359
_diffrn_reflns_Laue_measured_fraction_full 0.998
_diffrn_reflns_Laue_measured_fraction_max 0.989
_diffrn_reflns_limit_h_max 19
_diffrn_reflns_limit_h_min -20
_diffrn_reflns_limit_k_max 7
_diffrn_reflns_limit_k_min -7
_diffrn_reflns_limit_l_max 17
_diffrn_reflns_limit_l_min -17
_diffrn_reflns_number 11263
_diffrn_reflns_point_group_measured_fraction_full 0.998
_diffrn_reflns_point_group_measured_fraction_max 0.989
_diffrn_reflns_theta_full 25.242
_diffrn_reflns_theta_max 28.025
_diffrn_reflns_theta_min 1.318
_diffrn_source 'fine-focus sealed tube'
_exptl_absorpt_coefficient_mu 0.083
_exptl_absorpt_correction_T_max 0.993
_exptl_absorpt_correction_T_min 0.988
_exptl_absorpt_correction_type multi-scan
_exptl_crystal_colour colorless
_exptl_crystal_density_diffrn 1.292
_exptl_crystal_description needle
_exptl_crystal_F_000 504
_exptl_crystal_size_max 0.190
_exptl_crystal_size_mid 0.120
_exptl_crystal_size_min 0.090
_refine_diff_density_max 0.358
_refine_diff_density_min -0.295
_refine_diff_density_rms 0.071
_refine_ls_extinction_coef 0.0000(16)
_refine_ls_extinction_expression Fc^*^=kFc[1+0.001xFc^2^\l^3^/sin(2\q)]^-1/4^
_refine_ls_extinction_method 'SHELXL-2016/6 (Sheldrick 2016)'
_refine_ls_goodness_of_fit_ref 1.170
_refine_ls_hydrogen_treatment constr
_refine_ls_matrix_type full
_refine_ls_number_parameters 166
_refine_ls_number_reflns 2930
_refine_ls_number_restraints 0
_refine_ls_restrained_S_all 1.170
_refine_ls_R_factor_all 0.0971
_refine_ls_R_factor_gt 0.0696
_refine_ls_shift/su_max 0.313
_refine_ls_shift/su_mean 0.002
_refine_ls_structure_factor_coef Fsqd
_refine_ls_weighting_details 'w=1/[\s^2^(Fo^2^)+(0.0864P)^2^+1.1036P] where P=(Fo^2^+2Fc^2^)/3'
_refine_ls_weighting_scheme calc
_refine_ls_wR_factor_gt 0.2214
_refine_ls_wR_factor_ref 0.2379
_reflns_Friedel_coverage 0.000
_reflns_number_gt 1995
_reflns_number_total 2930
_reflns_threshold_expression 'I > 2\s(I)'
_cod_data_source_file co7b00173_si_002.cif
_cod_data_source_block X
_cod_original_cell_volume 1224.7(3)
_cod_original_sg_symbol_H-M 'P 21/c'
_cod_database_code 4515838
_shelx_shelxl_version_number 2016/6
_shelx_space_group_comment
;
The symmetry employed for this shelxl refinement is uniquely defined
by the following loop, which should always be used as a source of
symmetry information in preference to the above space-group names.
They are only intended as comments.
;
_shelx_estimated_absorpt_t_min 0.984
_shelx_estimated_absorpt_t_max 0.993
_exptl_absorpt_special_details 'Bruker AXS SADABS program'

loop_
_space_group_symop_operation_xyz
'x, y, z'
'-x, y+1/2, -z+1/2'
'-x, -y, -z'
'x, -y-1/2, z-1/2'

loop_
_atom_site_label
_atom_site_type_symbol
_atom_site_fract_x
_atom_site_fract_y
_atom_site_fract_z
_atom_site_U_iso_or_equiv
_atom_site_adp_type
_atom_site_occupancy
_atom_site_site_symmetry_order
_atom_site_calc_flag
_atom_site_refinement_flags_posn
_atom_site_refinement_flags_adp
O1 O 0.43294(14) 0.5572(4) 0.87691(16) 0.0550(6) Uani 1 1 d . .
N1 N 0.19124(15) 0.5844(4) 0.32705(18) 0.0433(6) Uani 1 1 d . .
C1 C 0.16475(17) 0.3693(5) 0.3544(2) 0.0415(7) Uani 1 1 d . .
C2 C 0.10823(19) 0.2408(5) 0.2819(2) 0.0475(7) Uani 1 1 d . .
H2 H 0.088238 0.098001 0.298925 0.057 Uiso 1 1 calc R U
N2 N 0.19936(16) 0.3229(4) 0.44875(19) 0.0464(6) Uani 1 1 d . .
C5 C 0.1661(2) 0.6678(6) 0.2315(2) 0.0503(8) Uani 1 1 d . .
H5 H 0.185591 0.810890 0.214185 0.060 Uiso 1 1 calc R U
C7 C 0.24839(17) 0.5138(5) 0.4822(2) 0.0423(7) Uani 1 1 d . .
C6 C 0.24382(19) 0.6760(5) 0.4092(2) 0.0475(7) Uani 1 1 d . .
H6 H 0.270828 0.819411 0.414039 0.057 Uiso 1 1 calc R U
C9 C 0.3491(2) 0.7172(5) 0.6168(2) 0.0489(7) Uani 1 1 d . .
H9 H 0.352374 0.836925 0.572449 0.059 Uiso 1 1 calc R U
C8 C 0.29815(17) 0.5270(5) 0.5844(2) 0.0419(7) Uani 1 1 d . .
C11 C 0.39111(17) 0.5574(5) 0.7801(2) 0.0444(7) Uani 1 1 d . .
C10 C 0.3954(2) 0.7351(5) 0.7137(2) 0.0487(7) Uani 1 1 d . .
H10 H 0.428915 0.865047 0.733579 0.058 Uiso 1 1 calc R U
C3 C 0.08267(19) 0.3216(6) 0.1882(2) 0.0497(8) Uani 1 1 d . .
C4 C 0.1134(2) 0.5413(6) 0.1638(3) 0.0534(8) Uani 1 1 d . .
H4 H 0.096551 0.598215 0.099516 0.064 Uiso 1 1 calc R U
C14 C 0.0253(2) 0.1869(7) 0.1078(3) 0.0675(10) Uani 1 1 d . .
H14A H 0.009394 0.043507 0.134580 0.101 Uiso 1 1 calc R U
H14B H 0.055835 0.156590 0.054577 0.101 Uiso 1 1 calc R U
H14C H -0.025923 0.274796 0.082948 0.101 Uiso 1 1 calc R U
C13 C 0.29556(18) 0.3490(5) 0.6528(2) 0.0458(7) Uani 1 1 d . .
H13 H 0.262662 0.217991 0.633106 0.055 Uiso 1 1 calc R U
C12 C 0.34102(18) 0.3647(5) 0.7491(2) 0.0466(7) Uani 1 1 d . .
H12 H 0.338024 0.244964 0.793636 0.056 Uiso 1 1 calc R U
C15 C 0.4815(2) 0.7575(7) 0.9135(3) 0.0635(9) Uani 1 1 d . .
H15A H 0.527581 0.779620 0.877097 0.095 Uiso 1 1 calc R U
H15B H 0.505463 0.737370 0.982763 0.095 Uiso 1 1 calc R U
H15C H 0.444271 0.890013 0.905070 0.095 Uiso 1 1 calc R U

loop_
_atom_site_aniso_label
_atom_site_aniso_U_11
_atom_site_aniso_U_22
_atom_site_aniso_U_33
_atom_site_aniso_U_23
_atom_site_aniso_U_13
_atom_site_aniso_U_12
O1 0.0573(13) 0.0561(14) 0.0493(13) 0.0027(10) 0.0039(10) -0.0031(11)
N1 0.0426(12) 0.0404(13) 0.0488(14) -0.0008(10) 0.0134(10) -0.0003(10)
C1 0.0410(14) 0.0349(15) 0.0510(17) -0.0050(12) 0.0146(12) -0.0018(11)
C2 0.0470(16) 0.0433(16) 0.0542(18) -0.0065(13) 0.0148(14) -0.0077(13)
N2 0.0492(14) 0.0414(14) 0.0501(15) -0.0025(11) 0.0129(11) -0.0054(11)
C5 0.0553(18) 0.0460(17) 0.0501(18) 0.0061(13) 0.0111(14) -0.0029(14)
C7 0.0414(14) 0.0407(15) 0.0471(16) -0.0050(12) 0.0146(12) -0.0029(12)
C6 0.0490(16) 0.0386(16) 0.0549(18) -0.0053(13) 0.0095(13) -0.0088(13)
C9 0.0590(18) 0.0412(16) 0.0487(17) 0.0007(13) 0.0161(14) -0.0082(13)
C8 0.0421(14) 0.0381(15) 0.0486(16) -0.0043(12) 0.0168(12) 0.0004(11)
C11 0.0387(14) 0.0457(16) 0.0494(17) 0.0006(13) 0.0096(12) 0.0022(12)
C10 0.0531(17) 0.0425(16) 0.0515(17) -0.0061(13) 0.0120(14) -0.0113(13)
C3 0.0416(15) 0.0522(19) 0.0562(18) -0.0096(14) 0.0115(13) -0.0037(13)
C4 0.0515(17) 0.0543(19) 0.0529(18) 0.0003(15) 0.0059(14) 0.0016(14)
C14 0.067(2) 0.073(3) 0.060(2) -0.0144(18) 0.0057(17) -0.0162(19)
C13 0.0428(15) 0.0395(16) 0.0576(18) -0.0021(13) 0.0157(13) -0.0038(12)
C12 0.0500(16) 0.0381(16) 0.0531(17) 0.0041(13) 0.0134(13) 0.0016(13)
C15 0.066(2) 0.071(2) 0.0512(19) -0.0038(17) 0.0034(16) -0.0159(18)

loop_
_atom_type_symbol
_atom_type_description
_atom_type_scat_dispersion_real
_atom_type_scat_dispersion_imag
_atom_type_scat_source
C C 0.0033 0.0016 'International Tables Vol C Tables 4.2.6.8 and 6.1.1.4'
H H 0.0000 0.0000 'International Tables Vol C Tables 4.2.6.8 and 6.1.1.4'
N N 0.0061 0.0033 'International Tables Vol C Tables 4.2.6.8 and 6.1.1.4'
O O 0.0106 0.0060 'International Tables Vol C Tables 4.2.6.8 and 6.1.1.4'

loop_
_geom_angle_atom_site_label_1
_geom_angle_atom_site_label_2
_geom_angle_atom_site_label_3
_geom_angle
C11 O1 C15 118.0(2)
C6 N1 C5 131.5(3)
C6 N1 C1 107.0(2)
C5 N1 C1 121.5(3)
N2 C1 N1 110.7(2)
N2 C1 C2 131.6(3)
N1 C1 C2 117.7(3)
C3 C2 C1 121.3(3)
C3 C2 H2 119.4
C1 C2 H2 119.4
C1 N2 C7 105.2(2)
C4 C5 N1 119.6(3)
C4 C5 H5 120.2
N1 C5 H5 120.2
C6 C7 N2 111.1(3)
C6 C7 C8 127.3(3)
N2 C7 C8 121.5(3)
C7 C6 N1 106.0(3)
C7 C6 H6 127.0
N1 C6 H6 127.0
C8 C9 C10 122.2(3)
C8 C9 H9 118.9
C10 C9 H9 118.9
C9 C8 C13 117.3(3)
C9 C8 C7 121.3(3)
C13 C8 C7 121.4(3)
O1 C11 C10 124.3(3)
O1 C11 C12 116.1(3)
C10 C11 C12 119.6(3)
C11 C10 C9 119.2(3)
C11 C10 H10 120.4
C9 C10 H10 120.4
C2 C3 C4 118.6(3)
C2 C3 C14 123.0(3)
C4 C3 C14 118.4(3)
C5 C4 C3 121.3(3)
C5 C4 H4 119.3
C3 C4 H4 119.3
C3 C14 H14A 109.5
C3 C14 H14B 109.5
H14A C14 H14B 109.5
C3 C14 H14C 109.5
H14A C14 H14C 109.5
H14B C14 H14C 109.5
C12 C13 C8 121.1(3)
C12 C13 H13 119.5
C8 C13 H13 119.5
C13 C12 C11 120.6(3)
C13 C12 H12 119.7
C11 C12 H12 119.7
O1 C15 H15A 109.5
O1 C15 H15B 109.5
H15A C15 H15B 109.5
O1 C15 H15C 109.5
H15A C15 H15C 109.5
H15B C15 H15C 109.5

loop_
_geom_bond_atom_site_label_1
_geom_bond_atom_site_label_2
_geom_bond_distance
O1 C11 1.365(4)
O1 C15 1.428(4)
N1 C6 1.372(4)
N1 C5 1.381(4)
N1 C1 1.387(4)
C1 N2 1.332(4)
C1 C2 1.414(4)
C2 C3 1.354(4)
C2 H2 0.9300
N2 C7 1.377(4)
C5 C4 1.340(4)
C5 H5 0.9300
C7 C6 1.364(4)
C7 C8 1.472(4)
C6 H6 0.9300
C9 C8 1.386(4)
C9 C10 1.393(4)
C9 H9 0.9300
C8 C13 1.398(4)
C11 C10 1.382(4)
C11 C12 1.387(4)
C10 H10 0.9300
C3 C4 1.423(5)
C3 C14 1.505(4)
C4 H4 0.9300
C14 H14A 0.9600
C14 H14B 0.9600
C14 H14C 0.9600
C13 C12 1.380(4)
C13 H13 0.9300
C12 H12 0.9300
C15 H15A 0.9600
C15 H15B 0.9600
C15 H15C 0.9600
